data_4003597
loop_
_publ_author_name
'Sharber, Seth A.'
'Thomas, Samuel W.'

_publ_section_title
;
 Side Chain Regioisomers that Dictate Optical Properties and
 Mechanofluorochromism through Crystal Packing
;
_journal_name_full 'Chemistry of Materials'
_journal_paper_doi 10.1021/acs.chemmater.0c01676
_journal_year 2020
_chemical_formula_sum 'C42 H28 F8 N2 O4'
_chemical_formula_weight 776.66
_space_group_crystal_system triclinic
_space_group_IT_number 2
_space_group_name_Hall '-P 1'
_space_group_name_H-M_alt 'P -1'
_atom_sites_solution_hydrogens geom
_audit_creation_method SHELXL-2014/7
_cell_angle_alpha 89.665(2)
_cell_angle_beta 81.654(2)
_cell_angle_gamma 84.678(2)
_cell_formula_units_Z 1
_cell_length_a 7.6598(7)
_cell_length_b 9.1930(9)
_cell_length_c 12.4157(12)
_cell_measurement_temperature 100(2)
_cell_volume 861.26(14)
_computing_structure_refinement 'SHELXL-2014/7 (Sheldrick, 2014)'
_diffrn_ambient_temperature 100(2)
_diffrn_measured_fraction_theta_full 0.999
_diffrn_measured_fraction_theta_max 0.998
_diffrn_measurement_device_type 'Bruker APEX-II CCD'
_diffrn_measurement_method '\f and \w scans'
_diffrn_radiation_type MoK\a
_diffrn_radiation_wavelength 0.71073
_diffrn_reflns_av_R_equivalents 0.0185
_diffrn_reflns_av_unetI/netI 0.0162
_diffrn_reflns_Laue_measured_fraction_full 0.999
_diffrn_reflns_Laue_measured_fraction_max 0.998
_diffrn_reflns_limit_h_max 9
_diffrn_reflns_limit_h_min -9
_diffrn_reflns_limit_k_max 11
_diffrn_reflns_limit_k_min -11
_diffrn_reflns_limit_l_max 15
_diffrn_reflns_limit_l_min -15
_diffrn_reflns_number 14881
_diffrn_reflns_point_group_measured_fraction_full 0.999
_diffrn_reflns_point_group_measured_fraction_max 0.998
_diffrn_reflns_theta_full 25.242
_diffrn_reflns_theta_max 27.058
_diffrn_reflns_theta_min 2.699
_exptl_absorpt_coefficient_mu 0.126
_exptl_absorpt_correction_type none
_exptl_absorpt_process_details 'SADABS (Sheldrick, 2009)'
_exptl_crystal_colour yellow-green
_exptl_crystal_density_diffrn 1.497
_exptl_crystal_description prism
_exptl_crystal_F_000 398
_exptl_crystal_size_max 2.000
_exptl_crystal_size_mid 0.500
_exptl_crystal_size_min 0.500
_exptl_transmission_factor_max 0.9400
_exptl_transmission_factor_min 0.7870
_refine_diff_density_max 0.367
_refine_diff_density_min -0.169
_refine_diff_density_rms 0.049
_refine_ls_extinction_method none
_refine_ls_goodness_of_fit_ref 1.042
_refine_ls_hydrogen_treatment constr
_refine_ls_matrix_type full
_refine_ls_number_parameters 255
_refine_ls_number_reflns 3778
_refine_ls_number_restraints 0
_refine_ls_restrained_S_all 1.042
_refine_ls_R_factor_all 0.0418
_refine_ls_R_factor_gt 0.0358
_refine_ls_shift/su_max 0.001
_refine_ls_shift/su_mean 0.000
_refine_ls_structure_factor_coef Fsqd
_refine_ls_weighting_details 'w=1/[\s^2^(Fo^2^)+(0.0492P)^2^+0.3935P] where P=(Fo^2^+2Fc^2^)/3'
_refine_ls_weighting_scheme calc
_refine_ls_wR_factor_gt 0.0937
_refine_ls_wR_factor_ref 0.0986
_reflns_Friedel_coverage 0.000
_reflns_number_gt 3305
_reflns_number_total 3778
_reflns_threshold_expression 'I > 2\s(I)'
_cod_data_source_file cm0c01676_si_007.cif
_cod_data_source_block 070616_0m
_cod_database_code 4003597
_shelx_shelxl_version_number 2014/7
_shelx_space_group_comment
;
The symmetry employed for this shelxl refinement is uniquely defined
by the following loop, which should always be used as a source of
symmetry information in preference to the above space-group names.
They are only intended as comments.
;
_shelx_estimated_absorpt_t_min 0.787
_shelx_estimated_absorpt_t_max 0.940

loop_
_space_group_symop_operation_xyz
'x, y, z'
'-x, -y, -z'

loop_
_atom_site_label
_atom_site_type_symbol
_atom_site_fract_x
_atom_site_fract_y
_atom_site_fract_z
_atom_site_U_iso_or_equiv
_atom_site_adp_type
_atom_site_occupancy
_atom_site_site_symmetry_order
_atom_site_calc_flag
_atom_site_refinement_flags_posn
_atom_site_refinement_flags_adp
_atom_site_refinement_flags_occupancy
_atom_site_disorder_assembly
_atom_site_disorder_group
F001 F 0.63730(12) 0.91499(9) 0.88916(7) 0.0314(2) Uani 1 1 d . . . . .
C0C C 0.94143(15) 0.13667(12) 0.33152(9) 0.0154(2) Uani 1 1 d . . . . .
F002 F 0.48252(11) 1.12482(8) 0.56716(6) 0.02668(19) Uani 1 1 d . . . . .
F003 F 0.70043(12) 1.17945(10) 0.95940(7) 0.0350(2) Uani 1 1 d . . . . .
F4 F 0.65627(12) 1.41621(9) 0.83274(8) 0.0349(2) Uani 1 1 d . . . . .
O005 O 0.68376(11) 0.79193(9) 0.63491(7) 0.01816(19) Uani 1 1 d . . . . .
O006 O 0.53353(11) 0.60232(9) 0.60556(7) 0.0198(2) Uani 1 1 d . . . . .
N007 N 0.84930(16) -0.38209(11) 0.11454(9) 0.0230(2) Uani 1 1 d . . . . .
C008 C 0.67109(15) 0.65830(12) 0.59850(9) 0.0142(2) Uani 1 1 d . . . . .
C009 C 0.98721(15) 0.37179(12) 0.43963(9) 0.0133(2) Uani 1 1 d . . . . .
C00A C 0.84560(15) 0.58257(12) 0.54840(9) 0.0133(2) Uani 1 1 d . . . . .
C00B C 0.83566(15) 0.45699(12) 0.48870(9) 0.0142(2) Uani 1 1 d . . . . .
H00B H 0.7223 0.4279 0.4809 0.017 Uiso 1 1 calc R U . . .
C00D C 0.92091(15) 0.00517(12) 0.27492(10) 0.0150(2) Uani 1 1 d . . . . .
C00E C 0.96263(15) 0.24386(12) 0.38006(9) 0.0148(2) Uani 1 1 d . . . . .
C00F C 0.87281(16) -0.25534(13) 0.16656(10) 0.0169(2) Uani 1 1 d . . . . .
C00G C 0.53820(16) 1.13694(13) 0.66435(10) 0.0185(2) Uani 1 1 d . . . . .
C00H C 0.61502(16) 1.03075(14) 0.82494(10) 0.0203(3) Uani 1 1 d . . . . .
C00I C 0.88355(16) 0.00768(13) 0.16810(10) 0.0168(2) Uani 1 1 d . . . . .
H00I H 0.8746 0.0983 0.1313 0.020 Uiso 1 1 calc R U . . .
C00J C 0.85930(16) -0.11874(13) 0.11486(10) 0.0174(2) Uani 1 1 d . . . . .
H00J H 0.8331 -0.1135 0.0424 0.021 Uiso 1 1 calc R U . . .
C00K C 0.55837(15) 1.01179(12) 0.72552(10) 0.0163(2) Uani 1 1 d . . . . .
C00L C 0.93619(16) -0.13011(13) 0.32629(10) 0.0183(2) Uani 1 1 d . . . . .
H00L H 0.9630 -0.1346 0.3987 0.022 Uiso 1 1 calc R U . . .
C00M C 0.91306(17) -0.25716(13) 0.27375(10) 0.0193(3) Uani 1 1 d . . . . .
H00M H 0.9245 -0.3477 0.3106 0.023 Uiso 1 1 calc R U . . .
C00N C 0.51759(16) 0.86577(13) 0.68832(11) 0.0186(3) Uani 1 1 d . . . . .
H00A H 0.4680 0.8083 0.7512 0.022 Uiso 1 1 calc R U . . .
H00C H 0.4300 0.8778 0.6369 0.022 Uiso 1 1 calc R U . . .
C00O C 0.64804(17) 1.16544(15) 0.86197(10) 0.0229(3) Uani 1 1 d . . . . .
C00P C 0.56899(17) 1.27382(13) 0.69719(11) 0.0215(3) Uani 1 1 d . . . . .
H00P H 0.5523 1.3571 0.6528 0.026 Uiso 1 1 calc R U . . .
C00Q C 0.62469(17) 1.28495(14) 0.79654(11) 0.0230(3) Uani 1 1 d . . . . .
C00R C 0.8345(2) -0.51580(14) 0.17651(12) 0.0268(3) Uani 1 1 d . . . . .
H00D H 0.8108 -0.5943 0.1291 0.040 Uiso 1 1 calc R U . . .
H00E H 0.7370 -0.5006 0.2370 0.040 Uiso 1 1 calc R U . . .
H00F H 0.9455 -0.5428 0.2052 0.040 Uiso 1 1 calc R U . . .
C00S C 0.78411(19) -0.37622(15) 0.01076(11) 0.0252(3) Uani 1 1 d . . . . .
H00G H 0.8556 -0.3147 -0.0393 0.038 Uiso 1 1 calc R U . . .
H00H H 0.6602 -0.3349 0.0211 0.038 Uiso 1 1 calc R U . . .
H00K H 0.7924 -0.4751 -0.0198 0.038 Uiso 1 1 calc R U . . .

loop_
_atom_site_aniso_label
_atom_site_aniso_U_11
_atom_site_aniso_U_22
_atom_site_aniso_U_33
_atom_site_aniso_U_23
_atom_site_aniso_U_13
_atom_site_aniso_U_12
F001 0.0398(5) 0.0262(4) 0.0294(4) 0.0059(3) -0.0123(4) 0.0015(3)
C0C 0.0132(5) 0.0147(5) 0.0185(5) -0.0014(4) -0.0035(4) -0.0001(4)
F002 0.0404(5) 0.0225(4) 0.0182(4) -0.0039(3) -0.0089(3) -0.0007(3)
F003 0.0386(5) 0.0426(5) 0.0265(4) -0.0120(4) -0.0148(4) -0.0013(4)
F4 0.0412(5) 0.0221(4) 0.0431(5) -0.0161(4) -0.0073(4) -0.0088(4)
O005 0.0130(4) 0.0124(4) 0.0283(5) -0.0072(3) -0.0010(3) -0.0003(3)
O006 0.0148(4) 0.0147(4) 0.0299(5) -0.0053(3) -0.0025(3) -0.0023(3)
N007 0.0352(6) 0.0138(5) 0.0219(5) -0.0045(4) -0.0097(5) -0.0033(4)
C008 0.0155(6) 0.0116(5) 0.0158(5) -0.0006(4) -0.0043(4) 0.0000(4)
C009 0.0166(6) 0.0098(5) 0.0141(5) -0.0003(4) -0.0043(4) -0.0012(4)
C00A 0.0146(5) 0.0105(5) 0.0150(5) 0.0004(4) -0.0031(4) 0.0000(4)
C00B 0.0136(5) 0.0127(5) 0.0171(5) -0.0003(4) -0.0041(4) -0.0022(4)
C00D 0.0121(5) 0.0133(5) 0.0194(6) -0.0051(4) -0.0022(4) -0.0007(4)
C00E 0.0127(5) 0.0142(5) 0.0176(5) -0.0010(4) -0.0034(4) -0.0005(4)
C00F 0.0173(6) 0.0136(5) 0.0195(6) -0.0049(4) -0.0017(4) -0.0015(4)
C00G 0.0198(6) 0.0184(6) 0.0166(6) -0.0047(4) -0.0012(4) -0.0004(5)
C00H 0.0182(6) 0.0202(6) 0.0217(6) -0.0007(5) -0.0028(5) 0.0019(5)
C00I 0.0179(6) 0.0136(5) 0.0190(6) -0.0007(4) -0.0025(4) -0.0012(4)
C00J 0.0205(6) 0.0171(6) 0.0150(5) -0.0031(4) -0.0038(4) -0.0016(4)
C00K 0.0129(5) 0.0140(5) 0.0211(6) -0.0055(4) -0.0001(4) 0.0002(4)
C00L 0.0220(6) 0.0169(6) 0.0169(6) -0.0027(4) -0.0061(5) -0.0017(5)
C00M 0.0254(6) 0.0125(5) 0.0206(6) -0.0004(4) -0.0050(5) -0.0016(5)
C00N 0.0137(6) 0.0139(5) 0.0270(6) -0.0062(5) 0.0000(5) 0.0006(4)
C00O 0.0199(6) 0.0293(7) 0.0200(6) -0.0082(5) -0.0052(5) -0.0008(5)
C00P 0.0247(7) 0.0147(6) 0.0238(6) -0.0023(5) 0.0007(5) -0.0014(5)
C00Q 0.0210(6) 0.0181(6) 0.0294(7) -0.0114(5) -0.0009(5) -0.0033(5)
C00R 0.0382(8) 0.0136(6) 0.0290(7) -0.0057(5) -0.0039(6) -0.0053(5)
C00S 0.0315(7) 0.0224(6) 0.0229(6) -0.0097(5) -0.0073(5) -0.0025(5)

loop_
_atom_type_symbol
_atom_type_description
_atom_type_scat_dispersion_real
_atom_type_scat_dispersion_imag
_atom_type_scat_source
C C 0.0033 0.0016 'International Tables Vol C Tables 4.2.6.8 and 6.1.1.4'
H H 0.0000 0.0000 'International Tables Vol C Tables 4.2.6.8 and 6.1.1.4'
N N 0.0061 0.0033 'International Tables Vol C Tables 4.2.6.8 and 6.1.1.4'
O O 0.0106 0.0060 'International Tables Vol C Tables 4.2.6.8 and 6.1.1.4'
F F 0.0171 0.0103 'International Tables Vol C Tables 4.2.6.8 and 6.1.1.4'

loop_
_geom_angle_atom_site_label_1
_geom_angle_atom_site_label_2
_geom_angle_atom_site_label_3
_geom_angle
_geom_angle_site_symmetry_1
_geom_angle_site_symmetry_3
_geom_angle_publ_flag
C00E C0C C00D 177.98(12) . . ?
C008 O005 C00N 114.55(9) . . ?
C00F N007 C00S 120.24(10) . . ?
C00F N007 C00R 119.39(11) . . ?
C00S N007 C00R 117.50(10) . . ?
O006 C008 O005 123.65(10) . . ?
O006 C008 C00A 123.05(10) . . ?
O005 C008 C00A 113.30(10) . . ?
C00B C009 C00A 118.01(10) . 2_766 ?
C00B C009 C00E 117.88(10) . . ?
C00A C009 C00E 124.12(10) 2_766 . ?
C00B C00A C009 119.78(10) . 2_766 ?
C00B C00A C008 115.43(10) . . ?
C009 C00A C008 124.77(10) 2_766 . ?
C00A C00B C009 122.21(11) . . ?
C00A C00B H00B 118.9 . . ?
C009 C00B H00B 118.9 . . ?
C00I C00D C00L 117.94(10) . . ?
C00I C00D C0C 121.60(11) . . ?
C00L C00D C0C 120.46(11) . . ?
C0C C00E C009 179.28(13) . . ?
N007 C00F C00M 121.15(11) . . ?
N007 C00F C00J 121.56(11) . . ?
C00M C00F C00J 117.29(10) . . ?
F002 C00G C00P 117.70(11) . . ?
F002 C00G C00K 118.09(11) . . ?
C00P C00G C00K 124.20(12) . . ?
F001 C00H C00O 118.06(11) . . ?
F001 C00H C00K 119.29(11) . . ?
C00O C00H C00K 122.64(12) . . ?
C00J C00I C00D 121.43(11) . . ?
C00J C00I H00I 119.3 . . ?
C00D C00I H00I 119.3 . . ?
C00I C00J C00F 120.92(11) . . ?
C00I C00J H00J 119.5 . . ?
C00F C00J H00J 119.5 . . ?
C00H C00K C00G 115.63(11) . . ?
C00H C00K C00N 121.89(11) . . ?
C00G C00K C00N 122.47(11) . . ?
C00M C00L C00D 121.13(11) . . ?
C00M C00L H00L 119.4 . . ?
C00D C00L H00L 119.4 . . ?
C00L C00M C00F 121.28(11) . . ?
C00L C00M H00M 119.4 . . ?
C00F C00M H00M 119.4 . . ?
O005 C00N C00K 106.88(9) . . ?
O005 C00N H00A 110.3 . . ?
C00K C00N H00A 110.3 . . ?
O005 C00N H00C 110.3 . . ?
C00K C00N H00C 110.3 . . ?
H00A C00N H00C 108.6 . . ?
F003 C00O C00Q 120.87(12) . . ?
F003 C00O C00H 120.78(12) . . ?
C00Q C00O C00H 118.34(12) . . ?
C00Q C00P C00G 117.18(12) . . ?
C00Q C00P H00P 121.4 . . ?
C00G C00P H00P 121.4 . . ?
F4 C00Q C00P 119.65(12) . . ?
F4 C00Q C00O 118.35(12) . . ?
C00P C00Q C00O 122.00(12) . . ?
N007 C00R H00D 109.5 . . ?
N007 C00R H00E 109.5 . . ?
H00D C00R H00E 109.5 . . ?
N007 C00R H00F 109.5 . . ?
H00D C00R H00F 109.5 . . ?
H00E C00R H00F 109.5 . . ?
N007 C00S H00G 109.5 . . ?
N007 C00S H00H 109.5 . . ?
H00G C00S H00H 109.5 . . ?
N007 C00S H00K 109.5 . . ?
H00G C00S H00K 109.5 . . ?
H00H C00S H00K 109.5 . . ?

loop_
_geom_bond_atom_site_label_1
_geom_bond_atom_site_label_2
_geom_bond_distance
_geom_bond_site_symmetry_2
_geom_bond_publ_flag
F001 C00H 1.3391(15) . ?
C0C C00E 1.1940(17) . ?
C0C C00D 1.4343(15) . ?
F002 C00G 1.3454(14) . ?
F003 C00O 1.3391(15) . ?
F4 C00Q 1.3449(14) . ?
O005 C008 1.3283(14) . ?
O005 C00N 1.4562(14) . ?
O006 C008 1.2067(15) . ?
N007 C00F 1.3743(15) . ?
N007 C00S 1.4468(17) . ?
N007 C00R 1.4510(17) . ?
C008 C00A 1.4998(16) . ?
C009 C00B 1.4013(16) . ?
C009 C00A 1.4121(16) 2_766 ?
C009 C00E 1.4343(15) . ?
C00A C00B 1.3895(15) . ?
C00A C009 1.4121(16) 2_766 ?
C00B H00B 0.9500 . ?
C00D C00I 1.3964(16) . ?
C00D C00L 1.3974(16) . ?
C00F C00M 1.4087(17) . ?
C00F C00J 1.4091(17) . ?
C00G C00P 1.3764(17) . ?
C00G C00K 1.3839(17) . ?
C00H C00O 1.3809(18) . ?
C00H C00K 1.3837(17) . ?
C00I C00J 1.3808(16) . ?
C00I H00I 0.9500 . ?
C00J H00J 0.9500 . ?
C00K C00N 1.4966(15) . ?
C00L C00M 1.3791(16) . ?
C00L H00L 0.9500 . ?
C00M H00M 0.9500 . ?
C00N H00A 0.9900 . ?
C00N H00C 0.9900 . ?
C00O C00Q 1.3763(19) . ?
C00P C00Q 1.3698(19) . ?
C00P H00P 0.9500 . ?
C00R H00D 0.9800 . ?
C00R H00E 0.9800 . ?
C00R H00F 0.9800 . ?
C00S H00G 0.9800 . ?
C00S H00H 0.9800 . ?
C00S H00K 0.9800 . ?
